data_7116458
loop_
_publ_author_name
'Yang, Xiao-Fei'
'Hu, Xu-Hong'
'Feng, Chao'
'Loh, Teck-Peng'

_publ_section_title
;
 Rhodium(iii)-catalyzed C7-position C-H alkenylation and alkynylation of
 indolines.
;
_journal_issue 13
_journal_name_full 'Chemical communications (Cambridge, England)'
_journal_page_first 2532
_journal_page_last 2535
_journal_paper_doi 10.1039/c4cc09330e
_journal_volume 51
_journal_year 2015
_chemical_formula_sum 'C21 H18 N2'
_chemical_formula_weight 298.37
_space_group_crystal_system orthorhombic
_space_group_IT_number 61
_space_group_name_Hall '-P 2ac 2ab'
_space_group_name_H-M_alt 'P b c a'
_symmetry_space_group_name_Hall '-P 2ac 2ab'
_symmetry_space_group_name_H-M 'P b c a'
_atom_sites_solution_hydrogens geom
_audit_update_record
;
2014-10-15 deposited with the CCDC.
2014-12-18 downloaded from the CCDC.
;
_cell_angle_alpha 90
_cell_angle_beta 90
_cell_angle_gamma 90
_cell_formula_units_Z 8
_cell_length_a 15.517(2)
_cell_length_b 8.4691(13)
_cell_length_c 23.518(3)
_cell_measurement_reflns_used 1894
_cell_measurement_temperature 103.(2)
_cell_measurement_theta_max 19.9010
_cell_measurement_theta_min 2.6252
_cell_volume 3090.6(7)
_computing_cell_refinement 'SAINT V8.34A (Bruker AXS Inc., 2013)'
_computing_data_reduction 'SAINT V8.34A (Bruker AXS Inc., 2013)'
_computing_structure_refinement 'SHELXL-2013 (Sheldrick, 2013)'
_diffrn_ambient_temperature 103.(2)
_diffrn_detector_area_resol_mean 8.3333
_diffrn_measured_fraction_theta_full 0.999
_diffrn_measured_fraction_theta_max 0.999
_diffrn_radiation_wavelength 0.71073
_diffrn_reflns_av_R_equivalents 0.1547
_diffrn_reflns_av_unetI/netI 0.0876
_diffrn_reflns_limit_h_max 19
_diffrn_reflns_limit_h_min -19
_diffrn_reflns_limit_k_max 10
_diffrn_reflns_limit_k_min -10
_diffrn_reflns_limit_l_max 30
_diffrn_reflns_limit_l_min -22
_diffrn_reflns_number 40066
_diffrn_reflns_theta_full 27.12
_diffrn_reflns_theta_max 27.12
_diffrn_reflns_theta_min 2.87
_exptl_absorpt_coefficient_mu 0.076
_exptl_absorpt_correction_T_max 1.00
_exptl_absorpt_correction_T_min 0.74
_exptl_absorpt_correction_type multi-scan
_exptl_absorpt_process_details 'SADABS V2012/1 (Bruker AXS Inc.)'
_exptl_crystal_colour colourless
_exptl_crystal_density_diffrn 1.282
_exptl_crystal_density_method 'not measured'
_exptl_crystal_description plate
_exptl_crystal_F_000 1264
_exptl_crystal_size_max 0.320
_exptl_crystal_size_mid 0.280
_exptl_crystal_size_min 0.060
_refine_diff_density_max 0.232
_refine_diff_density_min -0.331
_refine_ls_extinction_method none
_refine_ls_goodness_of_fit_ref 1.034
_refine_ls_hydrogen_treatment constr
_refine_ls_matrix_type full
_refine_ls_number_parameters 208
_refine_ls_number_reflns 3411
_refine_ls_number_restraints 0
_refine_ls_restrained_S_all 1.034
_refine_ls_R_factor_all 0.1334
_refine_ls_R_factor_gt 0.0641
_refine_ls_shift/su_max 0.000
_refine_ls_shift/su_mean 0.000
_refine_ls_structure_factor_coef Fsqd
_refine_ls_weighting_details 'w=1/[\s^2^(Fo^2^)+(0.0658P)^2^+2.5947P] where P=(Fo^2^+2Fc^2^)/3'
_refine_ls_weighting_scheme calc
_refine_ls_wR_factor_gt 0.1393
_refine_ls_wR_factor_ref 0.1733
_reflns_number_gt 1982
_reflns_number_total 3411
_reflns_threshold_expression 'I > 2\s(I)'
_cod_data_source_file c4cc09330e2.cif
_cod_data_source_block I
_cod_original_cell_volume 3090.6(8)
_cod_database_code 7116458

loop_
_space_group_symop_operation_xyz
'x, y, z'
'-x+1/2, -y, z+1/2'
'-x, y+1/2, -z+1/2'
'x+1/2, -y+1/2, -z'
'-x, -y, -z'
'x-1/2, y, -z-1/2'
'x, -y-1/2, z-1/2'
'-x-1/2, y-1/2, z'

loop_
_atom_site_type_symbol
_atom_site_label
_atom_site_fract_x
_atom_site_fract_y
_atom_site_fract_z
_atom_site_U_iso_or_equiv
_atom_site_adp_type
_atom_site_calc_flag
_atom_site_refinement_flags_adp
_atom_site_refinement_flags_posn
_atom_site_occupancy
C C1 -0.03645(18) 0.1449(4) 0.25334(11) 0.0256(7) Uani d . . 1
H H1A -0.0744 0.235 0.2438 0.031 Uiso calc U R 1
H H1B -0.0726 0.0506 0.2603 0.031 Uiso calc U R 1
C C2 0.02843(18) 0.1137(3) 0.20516(12) 0.0264(7) Uani d . . 1
H H2A 0.0404 -0.0005 0.201 0.032 Uiso calc U R 1
H H2B 0.0074 0.156 0.1685 0.032 Uiso calc U R 1
C C3 0.10697(18) 0.2021(3) 0.22547(11) 0.0214(6) Uani d . . 1
C C4 0.17989(18) 0.2499(3) 0.19609(11) 0.0258(7) Uani d . . 1
H H4 0.1876 0.2228 0.1572 0.031 Uiso calc U R 1
C C5 0.24165(19) 0.3385(3) 0.22496(11) 0.0267(7) Uani d . . 1
H H5 0.2924 0.3706 0.2056 0.032 Uiso calc U R 1
C C6 0.23039(18) 0.3807(3) 0.28125(11) 0.0250(7) Uani d . . 1
H H6 0.2732 0.4427 0.2995 0.03 Uiso calc U R 1
C C7 0.15719(17) 0.3340(3) 0.31209(11) 0.0204(6) Uani d . . 1
C C8 0.09793(17) 0.2398(3) 0.28268(11) 0.0199(6) Uani d . . 1
C C9 0.01605(17) 0.0759(3) 0.35030(11) 0.0202(6) Uani d . . 1
C C10 -0.06215(19) 0.0228(3) 0.37236(12) 0.0261(7) Uani d . . 1
H H10 -0.1152 0.0541 0.3556 0.031 Uiso calc U R 1
C C11 -0.0611(2) -0.0761(3) 0.41899(12) 0.0304(7) Uani d . . 1
H H11 -0.1136 -0.1127 0.4351 0.036 Uiso calc U R 1
C C12 0.0175(2) -0.1218(4) 0.44214(12) 0.0317(7) Uani d . . 1
H H12 0.0202 -0.1913 0.4738 0.038 Uiso calc U R 1
C C13 0.0909(2) -0.0631(3) 0.41778(12) 0.0308(7) Uani d . . 1
H H13 0.1447 -0.0925 0.434 0.037 Uiso calc U R 1
C C14 0.14120(17) 0.3844(3) 0.37063(11) 0.0207(6) Uani d . . 1
H H14 0.0931 0.3382 0.3893 0.025 Uiso calc U R 1
C C15 0.18717(18) 0.4888(3) 0.40063(11) 0.0217(6) Uani d . . 1
H H15 0.2335 0.5398 0.3817 0.026 Uiso calc U R 1
C C16 0.17218(17) 0.5315(3) 0.46029(11) 0.0200(6) Uani d . . 1
C C17 0.11140(18) 0.4548(3) 0.49475(11) 0.0239(7) Uani d . . 1
H H17 0.0784 0.3704 0.4795 0.029 Uiso calc U R 1
C C18 0.09894(19) 0.5003(3) 0.55039(12) 0.0271(7) Uani d . . 1
H H18 0.0578 0.4462 0.5731 0.033 Uiso calc U R 1
C C19 0.14545(19) 0.6237(3) 0.57355(12) 0.0278(7) Uani d . . 1
H H19 0.1357 0.6554 0.6118 0.033 Uiso calc U R 1
C C20 0.20634(18) 0.7008(3) 0.54069(12) 0.0270(7) Uani d . . 1
H H20 0.2388 0.7855 0.5563 0.032 Uiso calc U R 1
C C21 0.21981(18) 0.6537(3) 0.48484(11) 0.0242(6) Uani d . . 1
H H21 0.2624 0.7059 0.4628 0.029 Uiso calc U R 1
N N1 0.01736(14) 0.1819(3) 0.30418(9) 0.0215(5) Uani d . . 1
N N2 0.09199(15) 0.0336(3) 0.37223(10) 0.0265(6) Uani d . . 1

loop_
_atom_site_aniso_label
_atom_site_aniso_U_11
_atom_site_aniso_U_22
_atom_site_aniso_U_33
_atom_site_aniso_U_12
_atom_site_aniso_U_13
_atom_site_aniso_U_23
C1 0.0238(16) 0.0271(16) 0.0259(15) -0.0008(13) -0.0064(12) -0.0025(13)
C2 0.0303(17) 0.0249(15) 0.0239(15) -0.0019(13) -0.0038(13) -0.0013(12)
C3 0.0236(15) 0.0200(14) 0.0207(14) 0.0011(12) -0.0038(12) 0.0027(12)
C4 0.0300(17) 0.0299(16) 0.0175(14) 0.0024(13) -0.0005(12) 0.0023(12)
C5 0.0243(16) 0.0302(17) 0.0257(15) -0.0013(13) 0.0034(13) 0.0071(13)
C6 0.0241(16) 0.0256(15) 0.0255(15) -0.0029(13) -0.0023(12) 0.0044(13)
C7 0.0209(15) 0.0187(14) 0.0214(14) 0.0000(12) -0.0041(12) 0.0033(11)
C8 0.0191(15) 0.0196(14) 0.0209(14) 0.0005(11) -0.0023(11) 0.0039(11)
C9 0.0198(14) 0.0195(14) 0.0213(14) -0.0010(12) 0.0006(12) -0.0042(11)
C10 0.0231(16) 0.0236(15) 0.0316(16) -0.0025(13) 0.0013(13) -0.0074(13)
C11 0.0314(18) 0.0295(16) 0.0302(17) -0.0116(14) 0.0108(14) -0.0020(14)
C12 0.0396(19) 0.0285(17) 0.0269(16) -0.0094(15) 0.0019(14) 0.0044(13)
C13 0.0295(17) 0.0298(17) 0.0330(17) -0.0024(14) -0.0020(14) 0.0117(14)
C14 0.0225(15) 0.0207(14) 0.0187(14) 0.0003(12) 0.0006(12) 0.0027(11)
C15 0.0209(15) 0.0217(15) 0.0224(15) -0.0009(12) -0.0008(11) 0.0051(12)
C16 0.0188(14) 0.0187(14) 0.0226(14) 0.0025(12) -0.0043(11) 0.0014(11)
C17 0.0228(15) 0.0218(15) 0.0270(15) -0.0028(13) -0.0002(12) -0.0001(12)
C18 0.0317(17) 0.0265(16) 0.0231(15) -0.0022(13) 0.0035(13) 0.0014(13)
C19 0.0346(18) 0.0287(16) 0.0201(14) 0.0061(14) -0.0008(13) -0.0020(12)
C20 0.0296(17) 0.0218(15) 0.0294(16) -0.0003(13) -0.0081(13) -0.0029(13)
C21 0.0236(16) 0.0231(15) 0.0260(15) -0.0016(12) -0.0035(12) 0.0030(12)
N1 0.0197(12) 0.0233(12) 0.0217(12) -0.0037(10) -0.0044(10) 0.0003(10)
N2 0.0257(14) 0.0253(13) 0.0284(13) 0.0010(11) 0.0011(11) 0.0055(11)

loop_
_atom_type_symbol
_atom_type_description
_atom_type_scat_dispersion_real
_atom_type_scat_dispersion_imag
_atom_type_scat_source
C C 0.0033 0.0016 'International Tables Vol C Tables 4.2.6.8 and 6.1.1.4'
H H 0.0000 0.0000 'International Tables Vol C Tables 4.2.6.8 and 6.1.1.4'
N N 0.0061 0.0033 'International Tables Vol C Tables 4.2.6.8 and 6.1.1.4'

loop_
_geom_angle_atom_site_label_1
_geom_angle_atom_site_label_2
_geom_angle_atom_site_label_3
_geom_angle
N1 C1 C2 105.1(2)
N1 C1 H1A 110.7
C2 C1 H1A 110.7
N1 C1 H1B 110.7
C2 C1 H1B 110.7
H1A C1 H1B 108.8
C3 C2 C1 102.1(2)
C3 C2 H2A 111.3
C1 C2 H2A 111.3
C3 C2 H2B 111.3
C1 C2 H2B 111.3
H2A C2 H2B 109.2
C4 C3 C8 119.8(3)
C4 C3 C2 130.3(3)
C8 C3 C2 109.8(2)
C3 C4 C5 118.4(3)
C3 C4 H4 120.8
C5 C4 H4 120.8
C6 C5 C4 121.2(3)
C6 C5 H5 119.4
C4 C5 H5 119.4
C5 C6 C7 121.6(3)
C5 C6 H6 119.2
C7 C6 H6 119.2
C8 C7 C6 115.9(2)
C8 C7 C14 121.3(2)
C6 C7 C14 122.8(2)
C3 C8 C7 122.9(2)
C3 C8 N1 110.5(2)
C7 C8 N1 126.4(2)
N2 C9 C10 122.6(2)
N2 C9 N1 117.1(2)
C10 C9 N1 120.3(2)
C11 C10 C9 118.8(3)
C11 C10 H10 120.6
C9 C10 H10 120.6
C10 C11 C12 119.3(3)
C10 C11 H11 120.3
C12 C11 H11 120.3
C13 C12 C11 117.7(3)
C13 C12 H12 121.1
C11 C12 H12 121.1
N2 C13 C12 124.3(3)
N2 C13 H13 117.9
C12 C13 H13 117.9
C15 C14 C7 126.8(3)
C15 C14 H14 116.6
C7 C14 H14 116.6
C14 C15 C16 125.6(3)
C14 C15 H15 117.2
C16 C15 H15 117.2
C21 C16 C17 117.4(2)
C21 C16 C15 119.6(2)
C17 C16 C15 123.0(2)
C18 C17 C16 120.9(3)
C18 C17 H17 119.5
C16 C17 H17 119.5
C17 C18 C19 120.8(3)
C17 C18 H18 119.6
C19 C18 H18 119.6
C18 C19 C20 119.5(3)
C18 C19 H19 120.2
C20 C19 H19 120.2
C19 C20 C21 119.7(3)
C19 C20 H20 120.1
C21 C20 H20 120.1
C20 C21 C16 121.6(3)
C20 C21 H21 119.2
C16 C21 H21 119.2
C9 N1 C8 120.1(2)
C9 N1 C1 118.4(2)
C8 N1 C1 106.1(2)
C9 N2 C13 117.3(2)

loop_
_geom_bond_atom_site_label_1
_geom_bond_atom_site_label_2
_geom_bond_distance
C1 N1 1.492(3)
C1 C2 1.539(4)
C1 H1A 0.99
C1 H1B 0.99
C2 C3 1.508(4)
C2 H2A 0.99
C2 H2B 0.99
C3 C4 1.386(4)
C3 C8 1.390(4)
C4 C5 1.394(4)
C4 H4 0.95
C5 C6 1.382(4)
C5 H5 0.95
C6 C7 1.404(4)
C6 H6 0.95
C7 C8 1.400(4)
C7 C14 1.463(4)
C8 N1 1.435(3)
C9 N2 1.335(3)
C9 C10 1.394(4)
C9 N1 1.408(3)
C10 C11 1.380(4)
C10 H10 0.95
C11 C12 1.391(4)
C11 H11 0.95
C12 C13 1.368(4)
C12 H12 0.95
C13 N2 1.349(3)
C13 H13 0.95
C14 C15 1.337(4)
C14 H14 0.95
C15 C16 1.467(4)
C15 H15 0.95
C16 C21 1.397(4)
C16 C17 1.403(4)
C17 C18 1.378(4)
C17 H17 0.95
C18 C19 1.382(4)
C18 H18 0.95
C19 C20 1.384(4)
C19 H19 0.95
C20 C21 1.388(4)
C20 H20 0.95
C21 H21 0.95
